data_4310338
loop_
_publ_author_name
'Susan E. Latturner'
'Mercouri G. Kanatzidis'

_publ_contact_author_address
;
Department of Chemistry
Michigan State University
East Lansing, MI 48824
;
_publ_contact_author_email kanatzid@cem.msu.edu
_publ_contact_author_name 'Mercouri G. Kanatzidis'
_publ_contact_author_phone '517 355 9715'
_publ_section_title
;
 Formation of Multinary Intermetallics from Reduction of Perovskites by
 Aluminum Flux: M3Au6+xAl26Ti (M = Ca, Sr, Yb), a Stuffed Variant of the
 BaHg11 Type
;
_journal_name_full 'Inorganic Chemistry'
_journal_page_first 2
_journal_page_last 4
_journal_paper_doi 10.1021/ic034967q
_journal_volume 43
_journal_year 2004
_chemical_formula_sum 'Al25.5 Au7.5 Sr3 Ti'
_chemical_formula_weight 2476.00
_chemical_name_systematic
; 
 ? 
;
_space_group_IT_number 221
_symmetry_cell_setting cubic
_symmetry_space_group_name_Hall '-P 4 2 3'
_symmetry_space_group_name_H-M 'P m -3 m'
_atom_sites_solution_hydrogens geom
_atom_sites_solution_primary direct
_atom_sites_solution_secondary difmap
_audit_creation_method SHELXL-97
_cell_angle_alpha 90.00
_cell_angle_beta 90.00
_cell_angle_gamma 90.00
_cell_formula_units_Z 1
_cell_length_a 8.7367(6)
_cell_length_b 8.7367(6)
_cell_length_c 8.7367(6)
_cell_measurement_temperature 293(2)
_cell_volume 666.87(8)
_computing_structure_refinement 'SHELXL-97 (Sheldrick, 1997)'
_computing_structure_solution 'SHELXS-97 (Sheldrick, 1990)'
_diffrn_ambient_temperature 293(2)
_diffrn_measured_fraction_theta_full 0.943
_diffrn_measured_fraction_theta_max 0.943
_diffrn_radiation_monochromator graphite
_diffrn_radiation_source 'fine-focus sealed tube'
_diffrn_radiation_type MoK\a
_diffrn_radiation_wavelength 0.71073
_diffrn_reflns_av_R_equivalents 0.0896
_diffrn_reflns_av_sigmaI/netI 0.0285
_diffrn_reflns_limit_h_max 14
_diffrn_reflns_limit_h_min -14
_diffrn_reflns_limit_k_max 14
_diffrn_reflns_limit_k_min -14
_diffrn_reflns_limit_l_max 14
_diffrn_reflns_limit_l_min -14
_diffrn_reflns_number 10687
_diffrn_reflns_theta_full 37.30
_diffrn_reflns_theta_max 37.30
_diffrn_reflns_theta_min 11.49
_exptl_absorpt_coefficient_mu 48.143
_exptl_crystal_density_diffrn 6.165
_exptl_crystal_density_method 'not measured'
_exptl_crystal_F_000 1060
_refine_diff_density_max 1.239
_refine_diff_density_min -1.280
_refine_diff_density_rms 0.237
_refine_ls_extinction_coef 0.0199(7)
_refine_ls_extinction_expression Fc^*^=kFc[1+0.001xFc^2^\l^3^/sin(2\q)]^-1/4^
_refine_ls_extinction_method SHELXL
_refine_ls_goodness_of_fit_ref 1.084
_refine_ls_hydrogen_treatment mixed
_refine_ls_matrix_type full
_refine_ls_number_parameters 21
_refine_ls_number_reflns 383
_refine_ls_number_restraints 0
_refine_ls_restrained_S_all 1.084
_refine_ls_R_factor_all 0.0379
_refine_ls_R_factor_gt 0.0237
_refine_ls_shift/su_max 0.001
_refine_ls_shift/su_mean 0.000
_refine_ls_structure_factor_coef Fsqd
_refine_ls_weighting_details 'calc w=1/[\s^2^(Fo^2^)+(0.0205P)^2^+0.0000P] where P=(Fo^2^+2Fc^2^)/3'
_refine_ls_weighting_scheme calc
_refine_ls_wR_factor_gt 0.0435
_refine_ls_wR_factor_ref 0.0465
_reflns_number_gt 307
_reflns_number_total 383
_reflns_threshold_expression >2sigma(I)
_cod_data_source_file ic034967qsi20030814_073342_3.cif
_cod_data_source_block 3sl123bf
_cod_original_formula_sum 'Al25.50 Au7.50 Sr3 Ti'
_cod_database_code 4310338

loop_
_symmetry_equiv_pos_as_xyz
'x, y, z'
'-x, -y, z'
'-x, y, -z'
'x, -y, -z'
'z, x, y'
'z, -x, -y'
'-z, -x, y'
'-z, x, -y'
'y, z, x'
'-y, z, -x'
'y, -z, -x'
'-y, -z, x'
'y, x, -z'
'-y, -x, -z'
'y, -x, z'
'-y, x, z'
'x, z, -y'
'-x, z, y'
'-x, -z, -y'
'x, -z, y'
'z, y, -x'
'z, -y, x'
'-z, y, x'
'-z, -y, -x'
'-x, -y, -z'
'x, y, -z'
'x, -y, z'
'-x, y, z'
'-z, -x, -y'
'-z, x, y'
'z, x, -y'
'z, -x, y'
'-y, -z, -x'
'y, -z, x'
'-y, z, x'
'y, z, -x'
'-y, -x, z'
'y, x, z'
'-y, x, -z'
'y, -x, -z'
'-x, -z, y'
'x, -z, -y'
'x, z, y'
'-x, z, -y'
'-z, -y, x'
'-z, y, -x'
'z, -y, -x'
'z, y, x'

loop_
_atom_site_label
_atom_site_type_symbol
_atom_site_fract_x
_atom_site_fract_y
_atom_site_fract_z
_atom_site_U_iso_or_equiv
_atom_site_adp_type
_atom_site_occupancy
_atom_site_symmetry_multiplicity
_atom_site_calc_flag
_atom_site_refinement_flags
_atom_site_disorder_assembly
_atom_site_disorder_group
Au1 Au 0.0000 0.0000 0.0000 0.0180(3) Uani 0.990(8) 48 d SP . .
Au2 Au 0.33801(7) 0.33801(7) 0.0000 0.00710(14) Uani 0.532(4) 4 d SP . .
Al2 Al 0.3665(5) 0.3665(5) 0.0000 0.0062(15) Uiso 0.468(4) 4 d SP . .
Sr1 Sr 0.5000 0.0000 0.0000 0.0069(3) Uani 1 16 d S . .
Ti1 Ti 0.5000 0.5000 0.5000 0.0024(5) Uani 1 48 d S . .
Al1 Al 0.5000 0.27211(12) 0.27211(12) 0.0073(4) Uani 1 4 d S . .
Al3 Al 0.17437(15) 0.17437(15) 0.17437(15) 0.0117(5) Uani 1 6 d S . .

loop_
_atom_site_aniso_label
_atom_site_aniso_U_11
_atom_site_aniso_U_22
_atom_site_aniso_U_33
_atom_site_aniso_U_23
_atom_site_aniso_U_13
_atom_site_aniso_U_12
Au1 0.0180(3) 0.0180(3) 0.0180(3) 0.000 0.000 0.000
Au2 0.00717(18) 0.00717(18) 0.00697(19) 0.000 0.000 -0.00211(17)
Sr1 0.0125(5) 0.0041(3) 0.0041(3) 0.000 0.000 0.000
Ti1 0.0024(5) 0.0024(5) 0.0024(5) 0.000 0.000 0.000
Al1 0.0086(7) 0.0067(5) 0.0067(5) -0.0020(5) 0.000 0.000
Al3 0.0117(5) 0.0117(5) 0.0117(5) 0.0016(4) 0.0016(4) 0.0016(4)

loop_
_atom_type_symbol
_atom_type_description
_atom_type_scat_dispersion_real
_atom_type_scat_dispersion_imag
_atom_type_scat_source
Al Al 0.0645 0.0514 'International Tables Vol C Tables 4.2.6.8 and 6.1.1.4'
Ti Ti 0.2776 0.4457 'International Tables Vol C Tables 4.2.6.8 and 6.1.1.4'
Sr Sr -1.5307 3.2498 'International Tables Vol C Tables 4.2.6.8 and 6.1.1.4'
Au Au -2.0133 8.8022 'International Tables Vol C Tables 4.2.6.8 and 6.1.1.4'

loop_
_geom_angle_atom_site_label_1
_geom_angle_atom_site_label_2
_geom_angle_atom_site_label_3
_geom_angle
_geom_angle_site_symmetry_1
_geom_angle_site_symmetry_3
_geom_angle_publ_flag
Al3 Au1 Al3 180.00(9) 25 . ?
Al3 Au1 Al3 70.5 25 4 ?
Al3 Au1 Al3 109.5 . 4 ?
Al3 Au1 Al3 70.5 25 2 ?
Al3 Au1 Al3 109.5 . 2 ?
Al3 Au1 Al3 109.5 4 2 ?
Al3 Au1 Al3 70.5 25 3 ?
Al3 Au1 Al3 109.5 . 3 ?
Al3 Au1 Al3 109.5 4 3 ?
Al3 Au1 Al3 109.5 2 3 ?
Al3 Au1 Al3 109.5 25 28 ?
Al3 Au1 Al3 70.5 . 28 ?
Al3 Au1 Al3 180.0 4 28 ?
Al3 Au1 Al3 70.5 2 28 ?
Al3 Au1 Al3 70.5 3 28 ?
Al3 Au1 Al3 109.5 25 27 ?
Al3 Au1 Al3 70.5 . 27 ?
Al3 Au1 Al3 70.5 4 27 ?
Al3 Au1 Al3 70.5 2 27 ?
Al3 Au1 Al3 180.0 3 27 ?
Al3 Au1 Al3 109.5 28 27 ?
Al3 Au1 Al3 109.5 25 26 ?
Al3 Au1 Al3 70.5 . 26 ?
Al3 Au1 Al3 70.5 4 26 ?
Al3 Au1 Al3 180.0 2 26 ?
Al3 Au1 Al3 70.5 3 26 ?
Al3 Au1 Al3 109.5 28 26 ?
Al3 Au1 Al3 109.5 27 26 ?
Al3 Au2 Al3 74.00(10) 26 . ?
Al3 Au2 Al2 128.05(7) 26 27_565 ?
Al3 Au2 Al2 128.05(7) . 27_565 ?
Al3 Au2 Al2 128.05(7) 26 3_655 ?
Al3 Au2 Al2 128.05(7) . 3_655 ?
Al2 Au2 Al2 79.0(2) 27_565 3_655 ?
Al3 Au2 Al1 132.38(5) 26 5 ?
Al3 Au2 Al1 70.22(4) . 5 ?
Al2 Au2 Al1 61.38(4) 27_565 5 ?
Al2 Au2 Al1 98.90(5) 3_655 5 ?
Al3 Au2 Al1 132.38(5) 26 . ?
Al3 Au2 Al1 70.22(4) . . ?
Al2 Au2 Al1 98.90(5) 27_565 . ?
Al2 Au2 Al1 61.38(4) 3_655 . ?
Al1 Au2 Al1 59.76(5) 5 . ?
Al3 Au2 Al1 70.22(4) 26 6_565 ?
Al3 Au2 Al1 132.38(5) . 6_565 ?
Al2 Au2 Al1 61.38(4) 27_565 6_565 ?
Al2 Au2 Al1 98.90(5) 3_655 6_565 ?
Al1 Au2 Al1 114.54(4) 5 6_565 ?
Al1 Au2 Al1 155.75(4) . 6_565 ?
Al3 Au2 Al1 70.22(4) 26 26 ?
Al3 Au2 Al1 132.38(5) . 26 ?
Al2 Au2 Al1 98.90(5) 27_565 26 ?
Al2 Au2 Al1 61.38(4) 3_655 26 ?
Al1 Au2 Al1 155.75(4) 5 26 ?
Al1 Au2 Al1 114.54(4) . 26 ?
Al1 Au2 Al1 59.76(5) 6_565 26 ?
Al3 Au2 Au2 124.38(3) 26 3_655 ?
Al3 Au2 Au2 124.38(3) . 3_655 ?
Al2 Au2 Au2 84.49(10) 27_565 3_655 ?
Al2 Au2 Au2 5.51(10) 3_655 3_655 ?
Al1 Au2 Au2 101.76(3) 5 3_655 ?
Al1 Au2 Au2 59.946(14) . 3_655 ?
Al1 Au2 Au2 101.76(3) 6_565 3_655 ?
Al1 Au2 Au2 59.946(14) 26 3_655 ?
Al3 Au2 Au2 124.38(3) 26 27_565 ?
Al3 Au2 Au2 124.38(3) . 27_565 ?
Al2 Au2 Au2 5.51(10) 27_565 27_565 ?
Al2 Au2 Au2 84.49(10) 3_655 27_565 ?
Al1 Au2 Au2 59.946(14) 5 27_565 ?
Al1 Au2 Au2 101.76(3) . 27_565 ?
Al1 Au2 Au2 59.946(14) 6_565 27_565 ?
Al1 Au2 Au2 101.76(3) 26 27_565 ?
Au2 Au2 Au2 90.0 3_655 27_565 ?
Al3 Au2 Sr1 74.622(16) 26 . ?
Al3 Au2 Sr1 74.622(16) . . ?
Al2 Au2 Sr1 148.89(9) 27_565 . ?
Al2 Au2 Sr1 69.90(11) 3_655 . ?
Al1 Au2 Sr1 122.66(2) 5 . ?
Al1 Au2 Sr1 66.41(3) . . ?
Al1 Au2 Sr1 122.66(2) 6_565 . ?
Al1 Au2 Sr1 66.41(3) 26 . ?
Au2 Au2 Sr1 64.393(14) 3_655 . ?
Au2 Au2 Sr1 154.393(14) 27_565 . ?
Al3 Au2 Sr1 74.622(16) 26 5 ?
Al3 Au2 Sr1 74.622(16) . 5 ?
Al2 Au2 Sr1 69.90(11) 27_565 5 ?
Al2 Au2 Sr1 148.89(9) 3_655 5 ?
Al1 Au2 Sr1 66.41(3) 5 5 ?
Al1 Au2 Sr1 122.66(2) . 5 ?
Al1 Au2 Sr1 66.41(3) 6_565 5 ?
Al1 Au2 Sr1 122.66(2) 26 5 ?
Au2 Au2 Sr1 154.393(13) 3_655 5 ?
Au2 Au2 Sr1 64.393(14) 27_565 5 ?
Sr1 Au2 Sr1 141.21(3) . 5 ?
Al2 Al2 Al2 90.0 27_565 3_655 ?
Al2 Al2 Au2 5.51(10) 27_565 27_565 ?
Al2 Al2 Au2 95.51(10) 3_655 27_565 ?
Al2 Al2 Au2 95.51(10) 27_565 3_655 ?
Al2 Al2 Au2 5.51(10) 3_655 3_655 ?
Au2 Al2 Au2 101.0(2) 27_565 3_655 ?
Al2 Al2 Al1 65.13(10) 27_565 5 ?
Al2 Al2 Al1 107.30(10) 3_655 5 ?
Au2 Al2 Al1 63.44(6) 27_565 5 ?
Au2 Al2 Al1 109.65(14) 3_655 5 ?
Al2 Al2 Al1 107.30(10) 27_565 . ?
Al2 Al2 Al1 65.13(10) 3_655 . ?
Au2 Al2 Al1 109.65(14) 27_565 . ?
Au2 Al2 Al1 63.44(6) 3_655 . ?
Al1 Al2 Al1 61.01(5) 5 . ?
Al2 Al2 Al1 65.13(10) 27_565 6_565 ?
Al2 Al2 Al1 107.30(10) 3_655 6_565 ?
Au2 Al2 Al1 63.44(6) 27_565 6_565 ?
Au2 Al2 Al1 109.65(14) 3_655 6_565 ?
Al1 Al2 Al1 118.00(6) 5 6_565 ?
Al1 Al2 Al1 170.0(3) . 6_565 ?
Al2 Al2 Al1 107.30(10) 27_565 26 ?
Al2 Al2 Al1 65.13(10) 3_655 26 ?
Au2 Al2 Al1 109.65(14) 27_565 26 ?
Au2 Al2 Al1 63.44(6) 3_655 26 ?
Al1 Al2 Al1 170.0(3) 5 26 ?
Al1 Al2 Al1 118.00(6) . 26 ?
Al1 Al2 Al1 61.01(5) 6_565 26 ?
Al2 Al2 Al3 126.52(4) 27_565 26 ?
Al2 Al2 Al3 126.52(4) 3_655 26 ?
Au2 Al2 Al3 122.36(5) 27_565 26 ?
Au2 Al2 Al3 122.36(5) 3_655 26 ?
Al1 Al2 Al3 122.43(18) 5 26 ?
Al1 Al2 Al3 122.43(18) . 26 ?
Al1 Al2 Al3 67.07(8) 6_565 26 ?
Al1 Al2 Al3 67.07(8) 26 26 ?
Al2 Al2 Al3 126.52(4) 27_565 . ?
Al2 Al2 Al3 126.52(4) 3_655 . ?
Au2 Al2 Al3 122.36(5) 27_565 . ?
Au2 Al2 Al3 122.36(5) 3_655 . ?
Al1 Al2 Al3 67.07(8) 5 . ?
Al1 Al2 Al3 67.07(8) . . ?
Al1 Al2 Al3 122.43(18) 6_565 . ?
Al1 Al2 Al3 122.43(18) 26 . ?
Al3 Al2 Al3 65.38(16) 26 . ?
Al2 Al2 Sr1 69.98(10) 27_565 5 ?
Al2 Al2 Sr1 159.98(10) 3_655 5 ?
Au2 Al2 Sr1 64.478(9) 27_565 5 ?
Au2 Al2 Sr1 165.5(2) 3_655 5 ?
Al1 Al2 Sr1 64.96(5) 5 5 ?
Al1 Al2 Sr1 119.80(7) . 5 ?
Al1 Al2 Sr1 64.96(5) 6_565 5 ?
Al1 Al2 Sr1 119.80(7) 26 5 ?
Al3 Al2 Sr1 69.18(10) 26 5 ?
Al3 Al2 Sr1 69.18(10) . 5 ?
Al2 Al2 Sr1 159.98(10) 27_565 . ?
Al2 Al2 Sr1 69.98(10) 3_655 . ?
Au2 Al2 Sr1 165.5(2) 27_565 . ?
Au2 Al2 Sr1 64.478(9) 3_655 . ?
Al1 Al2 Sr1 119.80(7) 5 . ?
Al1 Al2 Sr1 64.96(5) . . ?
Al1 Al2 Sr1 119.80(7) 6_565 . ?
Al1 Al2 Sr1 64.96(5) 26 . ?
Al3 Al2 Sr1 69.18(10) 26 . ?
Al3 Al2 Sr1 69.18(10) . . ?
Sr1 Al2 Sr1 130.03(19) 5 . ?
Au2 Sr1 Au2 180.000(9) 35_655 11 ?
Au2 Sr1 Au2 100.766(11) 35_655 27 ?
Au2 Sr1 Au2 79.234(11) 11 27 ?
Au2 Sr1 Au2 79.234(11) 35_655 3_655 ?
Au2 Sr1 Au2 100.766(11) 11 3_655 ?
Au2 Sr1 Au2 180.000(9) 27 3_655 ?
Au2 Sr1 Au2 100.765(11) 35_655 . ?
Au2 Sr1 Au2 79.235(11) 11 . ?
Au2 Sr1 Au2 128.79(3) 27 . ?
Au2 Sr1 Au2 51.21(3) 3_655 . ?
Au2 Sr1 Au2 79.235(11) 35_655 25_655 ?
Au2 Sr1 Au2 100.765(11) 11 25_655 ?
Au2 Sr1 Au2 51.21(3) 27 25_655 ?
Au2 Sr1 Au2 128.79(3) 3_655 25_655 ?
Au2 Sr1 Au2 180.000(18) . 25_655 ?
Au2 Sr1 Au2 128.79(3) 35_655 33_655 ?
Au2 Sr1 Au2 51.21(3) 11 33_655 ?
Au2 Sr1 Au2 100.765(11) 27 33_655 ?
Au2 Sr1 Au2 79.235(11) 3_655 33_655 ?
Au2 Sr1 Au2 100.766(11) . 33_655 ?
Au2 Sr1 Au2 79.235(11) 25_655 33_655 ?
Au2 Sr1 Au2 51.21(3) 35_655 9 ?
Au2 Sr1 Au2 128.79(3) 11 9 ?
Au2 Sr1 Au2 79.235(11) 27 9 ?
Au2 Sr1 Au2 100.765(11) 3_655 9 ?
Au2 Sr1 Au2 79.235(11) . 9 ?
Au2 Sr1 Au2 100.765(11) 25_655 9 ?
Au2 Sr1 Au2 180.000(18) 33_655 9 ?
Au2 Sr1 Al1 50.383(5) 35_655 . ?
Au2 Sr1 Al1 129.617(5) 11 . ?
Au2 Sr1 Al1 129.617(5) 27 . ?
Au2 Sr1 Al1 50.383(5) 3_655 . ?
Au2 Sr1 Al1 50.383(5) . . ?
Au2 Sr1 Al1 129.617(5) 25_655 . ?
Au2 Sr1 Al1 129.617(5) 33_655 . ?
Au2 Sr1 Al1 50.383(5) 9 . ?
Au2 Sr1 Al1 129.617(5) 35_655 25_655 ?
Au2 Sr1 Al1 50.383(5) 11 25_655 ?
Au2 Sr1 Al1 50.383(5) 27 25_655 ?
Au2 Sr1 Al1 129.617(5) 3_655 25_655 ?
Au2 Sr1 Al1 129.617(5) . 25_655 ?
Au2 Sr1 Al1 50.383(5) 25_655 25_655 ?
Au2 Sr1 Al1 50.383(5) 33_655 25_655 ?
Au2 Sr1 Al1 129.617(5) 9 25_655 ?
Al1 Sr1 Al1 180.00(3) . 25_655 ?
Au2 Sr1 Al1 129.617(5) 35_655 26 ?
Au2 Sr1 Al1 50.383(5) 11 26 ?
Au2 Sr1 Al1 129.617(5) 27 26 ?
Au2 Sr1 Al1 50.383(5) 3_655 26 ?
Au2 Sr1 Al1 50.383(5) . 26 ?
Au2 Sr1 Al1 129.617(5) 25_655 26 ?
Au2 Sr1 Al1 50.383(5) 33_655 26 ?
Au2 Sr1 Al1 129.617(5) 9 26 ?
Al1 Sr1 Al1 90.0 . 26 ?
Al1 Sr1 Al1 90.0 25_655 26 ?
Au2 Sr1 Al1 50.383(5) 35_655 2_655 ?
Au2 Sr1 Al1 129.617(5) 11 2_655 ?
Au2 Sr1 Al1 50.383(5) 27 2_655 ?
Au2 Sr1 Al1 129.617(5) 3_655 2_655 ?
Au2 Sr1 Al1 129.617(5) . 2_655 ?
Au2 Sr1 Al1 50.383(5) 25_655 2_655 ?
Au2 Sr1 Al1 129.617(5) 33_655 2_655 ?
Au2 Sr1 Al1 50.383(5) 9 2_655 ?
Al1 Sr1 Al1 90.0 . 2_655 ?
Al1 Sr1 Al1 90.0 25_655 2_655 ?
Al1 Sr1 Al1 180.0 26 2_655 ?
Al1 Ti1 Al1 60.0 33_666 29_666 ?
Al1 Ti1 Al1 60.0 33_666 25_666 ?
Al1 Ti1 Al1 60.0 29_666 25_666 ?
Al1 Ti1 Al1 120.0 33_666 . ?
Al1 Ti1 Al1 120.0 29_666 . ?
Al1 Ti1 Al1 180.0 25_666 . ?
Al1 Ti1 Al1 180.0 33_666 9 ?
Al1 Ti1 Al1 120.0 29_666 9 ?
Al1 Ti1 Al1 120.0 25_666 9 ?
Al1 Ti1 Al1 60.0 . 9 ?
Al1 Ti1 Al1 120.0 33_666 5 ?
Al1 Ti1 Al1 180.0 29_666 5 ?
Al1 Ti1 Al1 120.0 25_666 5 ?
Al1 Ti1 Al1 60.0 . 5 ?
Al1 Ti1 Al1 60.0 9 5 ?
Al1 Ti1 Al1 90.0 33_666 34_565 ?
Al1 Ti1 Al1 120.0 29_666 34_565 ?
Al1 Ti1 Al1 60.0 25_666 34_565 ?
Al1 Ti1 Al1 120.0 . 34_565 ?
Al1 Ti1 Al1 90.0 9 34_565 ?
Al1 Ti1 Al1 60.0 5 34_565 ?
Al1 Ti1 Al1 120.0 33_666 6_566 ?
Al1 Ti1 Al1 90.0 29_666 6_566 ?
Al1 Ti1 Al1 60.0 25_666 6_566 ?
Al1 Ti1 Al1 120.0 . 6_566 ?
Al1 Ti1 Al1 60.0 9 6_566 ?
Al1 Ti1 Al1 90.0 5 6_566 ?
Al1 Ti1 Al1 60.0 34_565 6_566 ?
Al1 Ti1 Al1 60.0 33_666 30_655 ?
Al1 Ti1 Al1 90.0 29_666 30_655 ?
Al1 Ti1 Al1 120.0 25_666 30_655 ?
Al1 Ti1 Al1 60.0 . 30_655 ?
Al1 Ti1 Al1 120.0 9 30_655 ?
Al1 Ti1 Al1 90.0 5 30_655 ?
Al1 Ti1 Al1 120.0 34_565 30_655 ?
Al1 Ti1 Al1 180.0 6_566 30_655 ?
Al1 Ti1 Al1 60.0 33_666 2_665 ?
Al1 Ti1 Al1 120.0 29_666 2_665 ?
Al1 Ti1 Al1 90.0 25_666 2_665 ?
Al1 Ti1 Al1 90.0 . 2_665 ?
Al1 Ti1 Al1 120.0 9 2_665 ?
Al1 Ti1 Al1 60.0 5 2_665 ?
Al1 Ti1 Al1 60.0 34_565 2_665 ?
Al1 Ti1 Al1 120.0 6_566 2_665 ?
Al1 Ti1 Al1 60.0 30_655 2_665 ?
Al1 Ti1 Al1 120.0 33_666 26_556 ?
Al1 Ti1 Al1 60.0 29_666 26_556 ?
Al1 Ti1 Al1 90.0 25_666 26_556 ?
Al1 Ti1 Al1 90.0 . 26_556 ?
Al1 Ti1 Al1 60.0 9 26_556 ?
Al1 Ti1 Al1 120.0 5 26_556 ?
Al1 Ti1 Al1 120.0 34_565 26_556 ?
Al1 Ti1 Al1 60.0 6_566 26_556 ?
Al1 Ti1 Al1 120.0 30_655 26_556 ?
Al1 Ti1 Al1 180.00(3) 2_665 26_556 ?
Al1 Ti1 Al1 90.0 33_666 10_656 ?
Al1 Ti1 Al1 60.0 29_666 10_656 ?
Al1 Ti1 Al1 120.0 25_666 10_656 ?
Al1 Ti1 Al1 60.0 . 10_656 ?
Al1 Ti1 Al1 90.0 9 10_656 ?
Al1 Ti1 Al1 120.0 5 10_656 ?
Al1 Ti1 Al1 180.0 34_565 10_656 ?
Al1 Ti1 Al1 120.0 6_566 10_656 ?
Al1 Ti1 Al1 60.0 30_655 10_656 ?
Al1 Ti1 Al1 120.0 2_665 10_656 ?
Al1 Ti1 Al1 60.0 26_556 10_656 ?
Al2 Al1 Al2 109.4(3) 9 . ?
Al2 Al1 Al2 49.74(19) 9 35_655 ?
Al2 Al1 Al2 133.36(15) . 35_655 ?
Al2 Al1 Al2 133.36(15) 9 3_655 ?
Al2 Al1 Al2 49.74(19) . 3_655 ?
Al2 Al1 Al2 109.4(3) 35_655 3_655 ?
Al2 Al1 Al1 95.00(13) 9 10_656 ?
Al2 Al1 Al1 154.62(13) . 10_656 ?
Al2 Al1 Al1 59.49(3) 35_655 10_656 ?
Al2 Al1 Al1 107.98(7) 3_655 10_656 ?
Al2 Al1 Al1 154.62(13) 9 30_655 ?
Al2 Al1 Al1 95.00(13) . 30_655 ?
Al2 Al1 Al1 107.98(7) 35_655 30_655 ?
Al2 Al1 Al1 59.49(3) 3_655 30_655 ?
Al1 Al1 Al1 60.0 10_656 30_655 ?
Al2 Al1 Ti1 113.32(7) 9 . ?
Al2 Al1 Ti1 113.32(7) . . ?
Al2 Al1 Ti1 113.32(7) 35_655 . ?
Al2 Al1 Ti1 113.32(7) 3_655 . ?
Al1 Al1 Ti1 60.0 10_656 . ?
Al1 Al1 Ti1 60.0 30_655 . ?
Al2 Al1 Al1 59.49(3) 9 9 ?
Al2 Al1 Al1 107.98(7) . 9 ?
Al2 Al1 Al1 95.00(13) 35_655 9 ?
Al2 Al1 Al1 154.62(13) 3_655 9 ?
Al1 Al1 Al1 90.0 10_656 9 ?
Al1 Al1 Al1 120.0 30_655 9 ?
Ti1 Al1 Al1 60.0 . 9 ?
Al2 Al1 Al1 107.98(7) 9 5 ?
Al2 Al1 Al1 59.49(3) . 5 ?
Al2 Al1 Al1 154.62(13) 35_655 5 ?
Al2 Al1 Al1 95.00(13) 3_655 5 ?
Al1 Al1 Al1 120.0 10_656 5 ?
Al1 Al1 Al1 90.0 30_655 5 ?
Ti1 Al1 Al1 60.0 . 5 ?
Al1 Al1 Al1 60.0 9 5 ?
Al2 Al1 Au2 7.13(12) 9 9 ?
Al2 Al1 Au2 102.37(15) . 9 ?
Al2 Al1 Au2 55.18(10) 35_655 9 ?
Al2 Al1 Au2 129.45(8) 3_655 9 ?
Al1 Al1 Au2 102.13(2) 10_656 9 ?
Al1 Al1 Au2 161.618(18) 30_655 9 ?
Ti1 Al1 Au2 116.79(3) . 9 ?
Al1 Al1 Au2 60.12(3) 9 9 ?
Al1 Al1 Au2 103.929(15) 5 9 ?
Al2 Al1 Au2 102.37(15) 9 . ?
Al2 Al1 Au2 7.13(12) . . ?
Al2 Al1 Au2 129.45(8) 35_655 . ?
Al2 Al1 Au2 55.18(10) 3_655 . ?
Al1 Al1 Au2 161.618(18) 10_656 . ?
Al1 Al1 Au2 102.13(2) 30_655 . ?
Ti1 Al1 Au2 116.79(3) . . ?
Al1 Al1 Au2 103.929(15) 9 . ?
Al1 Al1 Au2 60.12(3) 5 . ?
Au2 Al1 Au2 95.28(5) 9 . ?
Al2 Al1 Au2 129.45(8) 9 3_655 ?
Al2 Al1 Au2 55.18(10) . 3_655 ?
Al2 Al1 Au2 102.37(15) 35_655 3_655 ?
Al2 Al1 Au2 7.13(12) 3_655 3_655 ?
Al1 Al1 Au2 103.929(15) 10_656 3_655 ?
Al1 Al1 Au2 60.12(3) 30_655 3_655 ?
Ti1 Al1 Au2 116.79(3) . 3_655 ?
Al1 Al1 Au2 161.618(18) 9 3_655 ?
Al1 Al1 Au2 102.13(2) 5 3_655 ?
Au2 Al1 Au2 126.41(6) 9 3_655 ?
Au2 Al1 Au2 60.11(3) . 3_655 ?
Au2 Al3 Au2 111.15(5) . 9 ?
Au2 Al3 Au2 111.15(5) . 5 ?
Au2 Al3 Au2 111.15(5) 9 5 ?
Au2 Al3 Au1 107.74(5) . . ?
Au2 Al3 Au1 107.74(5) 9 . ?
Au2 Al3 Au1 107.74(5) 5 . ?
Au2 Al3 Al2 109.09(6) . 9 ?
Au2 Al3 Al2 4.31(6) 9 9 ?
Au2 Al3 Al2 109.09(6) 5 9 ?
Au1 Al3 Al2 112.04(8) . 9 ?
Au2 Al3 Al2 4.31(6) . . ?
Au2 Al3 Al2 109.09(6) 9 . ?
Au2 Al3 Al2 109.09(6) 5 . ?
Au1 Al3 Al2 112.04(8) . . ?
Al2 Al3 Al2 106.78(9) 9 . ?
Au2 Al3 Al2 109.09(6) . 5 ?
Au2 Al3 Al2 109.09(6) 9 5 ?
Au2 Al3 Al2 4.31(6) 5 5 ?
Au1 Al3 Al2 112.04(8) . 5 ?
Al2 Al3 Al2 106.78(9) 9 5 ?
Al2 Al3 Al2 106.78(9) . 5 ?
Au2 Al3 Sr1 164.14(8) . 9 ?
Au2 Al3 Sr1 62.224(4) 9 9 ?
Au2 Al3 Sr1 62.224(4) 5 9 ?
Au1 Al3 Sr1 88.13(4) . 9 ?
Al2 Al3 Sr1 63.196(18) 9 9 ?
Al2 Al3 Sr1 159.83(10) . 9 ?
Al2 Al3 Sr1 63.196(18) 5 9 ?
Au2 Al3 Sr1 62.224(4) . . ?
Au2 Al3 Sr1 62.224(4) 9 . ?
Au2 Al3 Sr1 164.14(8) 5 . ?
Au1 Al3 Sr1 88.13(4) . . ?
Al2 Al3 Sr1 63.196(18) 9 . ?
Al2 Al3 Sr1 63.196(18) . . ?
Al2 Al3 Sr1 159.83(10) 5 . ?
Sr1 Al3 Sr1 119.894(4) 9 . ?
Au2 Al3 Sr1 62.224(4) . 5 ?
Au2 Al3 Sr1 164.14(8) 9 5 ?
Au2 Al3 Sr1 62.224(4) 5 5 ?
Au1 Al3 Sr1 88.13(4) . 5 ?
Al2 Al3 Sr1 159.83(10) 9 5 ?
Al2 Al3 Sr1 63.196(18) . 5 ?
Al2 Al3 Sr1 63.196(18) 5 5 ?
Sr1 Al3 Sr1 119.894(4) 9 5 ?
Sr1 Al3 Sr1 119.894(4) . 5 ?

loop_
_geom_bond_atom_site_label_1
_geom_bond_atom_site_label_2
_geom_bond_distance
_geom_bond_site_symmetry_2
_geom_bond_publ_flag
Au1 Al3 2.639(2) 25 ?
Au1 Al3 2.639(2) . ?
Au1 Al3 2.639(2) 4 ?
Au1 Al3 2.639(2) 2 ?
Au1 Al3 2.639(2) 3 ?
Au1 Al3 2.639(2) 28 ?
Au1 Al3 2.639(2) 27 ?
Au1 Al3 2.639(2) 26 ?
Au2 Al3 2.5315(9) 26 ?
Au2 Al3 2.5315(9) . ?
Au2 Al2 2.594(4) 27_565 ?
Au2 Al2 2.594(4) 3_655 ?
Au2 Al1 2.8260(7) 5 ?
Au2 Al1 2.8260(7) . ?
Au2 Al1 2.8260(7) 6_565 ?
Au2 Al1 2.8260(7) 26 ?
Au2 Au2 2.8306(12) 3_655 ?
Au2 Au2 2.8306(12) 27_565 ?
Au2 Sr1 3.2747(3) . ?
Au2 Sr1 3.2747(4) 5 ?
Al2 Al2 2.333(9) 27_565 ?
Al2 Al2 2.333(9) 3_655 ?
Al2 Au2 2.594(4) 27_565 ?
Al2 Au2 2.594(4) 3_655 ?
Al2 Al1 2.7735(9) 5 ?
Al2 Al1 2.7735(9) . ?
Al2 Al1 2.7735(9) 6_565 ?
Al2 Al1 2.7735(9) 26 ?
Al2 Al3 2.821(5) 26 ?
Al2 Al3 2.821(5) . ?
Al2 Sr1 3.408(3) 5 ?
Al2 Sr1 3.408(3) . ?
Sr1 Au2 3.2747(4) 35_655 ?
Sr1 Au2 3.2747(4) 11 ?
Sr1 Au2 3.2747(4) 27 ?
Sr1 Au2 3.2747(4) 3_655 ?
Sr1 Au2 3.2747(4) 25_655 ?
Sr1 Au2 3.2747(4) 33_655 ?
Sr1 Au2 3.2747(4) 9 ?
Sr1 Al1 3.3620(15) . ?
Sr1 Al1 3.3620(15) 25_655 ?
Sr1 Al1 3.3620(15) 26 ?
Sr1 Al1 3.3620(15) 2_655 ?
Ti1 Al1 2.8157(15) 33_666 ?
Ti1 Al1 2.8157(15) 29_666 ?
Ti1 Al1 2.8157(15) 25_666 ?
Ti1 Al1 2.8158(15) . ?
Ti1 Al1 2.8158(15) 9 ?
Ti1 Al1 2.8158(15) 5 ?
Ti1 Al1 2.8158(15) 34_565 ?
Ti1 Al1 2.8158(15) 6_566 ?
Ti1 Al1 2.8157(15) 30_655 ?
Ti1 Al1 2.8157(15) 2_665 ?
Ti1 Al1 2.8158(15) 26_556 ?
Ti1 Al1 2.8158(15) 10_656 ?
Al1 Al2 2.7735(9) 9 ?
Al1 Al2 2.7735(9) 35_655 ?
Al1 Al2 2.7735(9) 3_655 ?
Al1 Al1 2.8158(15) 10_656 ?
Al1 Al1 2.8158(15) 30_655 ?
Al1 Al1 2.8158(15) 9 ?
Al1 Al1 2.8158(15) 5 ?
Al1 Au2 2.8260(7) 9 ?
Al1 Au2 2.8260(7) 3_655 ?
Al3 Au2 2.5315(10) 9 ?
Al3 Au2 2.5315(10) 5 ?
Al3 Al2 2.821(5) 9 ?
Al3 Al2 2.821(5) 5 ?
Al3 Sr1 3.5686(3) 9 ?
Al3 Sr1 3.5686(3) 5 ?
